data_7240081
loop_
_publ_author_name
'Li, Ai-Ling'
'Qu, Yun-Hua'
'Fu, Lianshe'
'han, chao'
'Cui, Guang Hua'

_publ_section_title
;
 Multidimensional luminescent cobalt(II)-coordination polymers as sensors
 with extremely high sensitivity and selectivity for detecting of
 acetylacetone, benzaldehyde and Cr2O72--
;
_journal_name_full CrystEngComm
_journal_paper_doi 10.1039/D0CE00077A
_journal_year 2020
_chemical_formula_sum 'C41 H28 Br4 Co N6 O4'
_chemical_formula_weight 1047.26
_space_group_crystal_system triclinic
_space_group_IT_number 2
_space_group_name_Hall '-P 1'
_space_group_name_H-M_alt 'P -1'
_atom_sites_solution_hydrogens geom
_audit_creation_method SHELXL-2018/3
_audit_update_record
;
2020-02-14 deposited with the CCDC.	2020-03-06 downloaded from the CCDC.
;
_cell_angle_alpha 69.939(3)
_cell_angle_beta 77.410(2)
_cell_angle_gamma 71.947(3)
_cell_formula_units_Z 2
_cell_length_a 11.7985(4)
_cell_length_b 12.4546(4)
_cell_length_c 14.7712(5)
_cell_measurement_reflns_used 12089
_cell_measurement_temperature 296(2)
_cell_measurement_theta_max 24.2740
_cell_measurement_theta_min 1.9150
_cell_volume 1923.28(12)
_computing_cell_refinement 'CrystalClear-SM Expert (Rigaku, 2011)'
_computing_data_collection 'CrystalClear-SM Expert (Rigaku, 2011)'
_computing_data_reduction 'CrystalClear-SM Expert (Rigaku, 2011)'
_computing_molecular_graphics 'Bruker SHELXTL'
_computing_publication_material 'Bruker SHELXTL'
_computing_structure_refinement 'SHELXL-2018/3 (Sheldrick, 2018)'
_computing_structure_solution 'SHELXT 2018/2 (Sheldrick, 2018)'
_diffrn_ambient_temperature 296(2)
_diffrn_measured_fraction_theta_full 0.994
_diffrn_measured_fraction_theta_max 0.994
_diffrn_measurement_device_type 'XtaLAB Mini II'
_diffrn_measurement_method '\w scans'
_diffrn_radiation_monochromator graphite
_diffrn_radiation_source 'fine-focus sealed tube'
_diffrn_radiation_type MoK\a
_diffrn_radiation_wavelength 0.71073
_diffrn_reflns_av_R_equivalents 0.0987
_diffrn_reflns_av_unetI/netI 0.0617
_diffrn_reflns_Laue_measured_fraction_full 0.994
_diffrn_reflns_Laue_measured_fraction_max 0.994
_diffrn_reflns_limit_h_max 14
_diffrn_reflns_limit_h_min -14
_diffrn_reflns_limit_k_max 14
_diffrn_reflns_limit_k_min -14
_diffrn_reflns_limit_l_max 17
_diffrn_reflns_limit_l_min -17
_diffrn_reflns_number 48937
_diffrn_reflns_point_group_measured_fraction_full 0.994
_diffrn_reflns_point_group_measured_fraction_max 0.994
_diffrn_reflns_theta_full 25.026
_diffrn_reflns_theta_max 25.026
_diffrn_reflns_theta_min 1.962
_exptl_absorpt_coefficient_mu 4.653
_exptl_absorpt_correction_T_max 0.3912
_exptl_absorpt_correction_T_min 0.3012
_exptl_absorpt_correction_type multi-scan
_exptl_absorpt_process_details
;
CrysAlisPro 1.171.39.46e (Rigaku Oxford Diffraction, 2018)
Empirical absorption correction using spherical harmonics,
 implemented in SCALE3 ABSPACK scaling algorithm.
;
_exptl_crystal_colour purple
_exptl_crystal_density_diffrn 1.808
_exptl_crystal_description block
_exptl_crystal_F_000 1030
_exptl_crystal_size_max 0.28
_exptl_crystal_size_mid 0.26
_exptl_crystal_size_min 0.24
_refine_diff_density_max 0.751
_refine_diff_density_min -0.703
_refine_diff_density_rms 0.114
_refine_ls_extinction_method none
_refine_ls_goodness_of_fit_ref 1.064
_refine_ls_hydrogen_treatment constr
_refine_ls_matrix_type full
_refine_ls_number_parameters 505
_refine_ls_number_reflns 6750
_refine_ls_number_restraints 0
_refine_ls_restrained_S_all 1.064
_refine_ls_R_factor_all 0.1021
_refine_ls_R_factor_gt 0.0640
_refine_ls_shift/su_max 0.000
_refine_ls_shift/su_mean 0.000
_refine_ls_structure_factor_coef Fsqd
_refine_ls_weighting_details 'w=1/[\s^2^(Fo^2^)+(0.0705P)^2^+3.1326P] where P=(Fo^2^+2Fc^2^)/3'
_refine_ls_weighting_scheme calc
_refine_ls_wR_factor_gt 0.1327
_refine_ls_wR_factor_ref 0.1480
_reflns_Friedel_coverage 0.000
_reflns_number_gt 4748
_reflns_number_total 6750
_reflns_threshold_expression 'I > 2\s(I)'
_cod_data_source_file d0ce00077a2.cif
_cod_data_source_block 3
_cod_database_code 7240081
_shelx_shelxl_version_number 2018/3
_shelx_space_group_comment
;
The symmetry employed for this shelxl refinement is uniquely defined
by the following loop, which should always be used as a source of
symmetry information in preference to the above space-group names.
They are only intended as comments.
;

loop_
_space_group_symop_operation_xyz
'x, y, z'
'-x, -y, -z'

loop_
_atom_site_label
_atom_site_type_symbol
_atom_site_fract_x
_atom_site_fract_y
_atom_site_fract_z
_atom_site_U_iso_or_equiv
_atom_site_adp_type
_atom_site_occupancy
_atom_site_site_symmetry_order
_atom_site_calc_flag
_atom_site_refinement_flags_posn
_atom_site_refinement_flags_adp
_atom_site_refinement_flags_occupancy
_atom_site_disorder_assembly
_atom_site_disorder_group
Br4 Br 0.50324(6) 0.93293(6) 0.26022(5) 0.0433(2) Uani 1 1 d . . . . .
Br3 Br 0.51810(6) 0.65758(5) 0.40303(5) 0.0436(2) Uani 1 1 d . . . . .
Br2 Br 0.23326(8) 1.10675(6) 0.56891(6) 0.0616(3) Uani 1 1 d . . . . .
Br1 Br 0.23409(8) 0.83215(7) 0.70670(6) 0.0633(3) Uani 1 1 d . . . . .
Co1 Co 0.59878(7) 0.66045(7) 0.67856(7) 0.0335(2) Uani 1 1 d . . . . .
O1 O 0.4749(4) 0.5981(4) 0.6609(3) 0.0420(12) Uani 1 1 d . . . . .
O3 O 0.4440(4) 1.1679(4) 0.3785(4) 0.0443(12) Uani 1 1 d . . . . .
O4 O 0.2910(4) 1.1814(4) 0.3090(4) 0.0513(13) Uani 1 1 d . . . . .
O2 O 0.3170(4) 0.5863(4) 0.6112(4) 0.0499(13) Uani 1 1 d . . . . .
N2 N 0.8558(5) 0.4045(4) 0.5741(4) 0.0383(13) Uani 1 1 d . . . . .
N5 N 0.6153(5) 0.5806(5) 0.8219(4) 0.0404(14) Uani 1 1 d . . . . .
N1 N 0.7503(5) 0.5631(4) 0.6199(4) 0.0384(13) Uani 1 1 d . . . . .
N6 N 0.6833(5) 0.5326(5) 0.9628(4) 0.0470(15) Uani 1 1 d . . . . .
C21 C 0.8671(5) 0.5336(5) 0.6423(5) 0.0350(15) Uani 1 1 d . . . . .
C6 C 0.4271(5) 0.9036(5) 0.3898(4) 0.0269(14) Uani 1 1 d . . . . .
C26 C 0.9332(6) 0.4335(6) 0.6141(5) 0.0370(16) Uani 1 1 d . . . . .
C28 C 0.8659(5) 0.1915(6) 0.6199(5) 0.0360(16) Uani 1 1 d . . . . .
C2 C 0.3746(5) 0.7665(5) 0.5432(5) 0.0278(14) Uani 1 1 d . . . . .
C22 C 0.9214(6) 0.5874(6) 0.6827(5) 0.0415(17) Uani 1 1 d . . . . .
H22 H 0.878096 0.653957 0.701952 0.050 Uiso 1 1 calc R U . . .
C5 C 0.3684(5) 0.9986(5) 0.4251(5) 0.0309(15) Uani 1 1 d . . . . .
C8 C 0.3663(6) 1.1262(5) 0.3643(5) 0.0358(16) Uani 1 1 d . . . . .
N3 N 0.7803(7) -0.1194(5) 0.9366(5) 0.0571(17) Uani 1 1 d . . . . .
C7 C 0.4306(5) 0.7897(5) 0.4483(5) 0.0270(14) Uani 1 1 d . . . . .
C1 C 0.3889(6) 0.6397(5) 0.6099(5) 0.0351(16) Uani 1 1 d . . . . .
C4 C 0.3104(5) 0.9768(5) 0.5200(5) 0.0322(15) Uani 1 1 d . . . . .
C3 C 0.3118(5) 0.8628(6) 0.5773(5) 0.0353(16) Uani 1 1 d . . . . .
C20 C 0.7494(6) 0.4833(5) 0.5805(5) 0.0382(16) Uani 1 1 d . . . . .
H20 H 0.681481 0.481697 0.559255 0.046 Uiso 1 1 calc R U . . .
C23 C 1.0407(6) 0.5396(6) 0.6934(5) 0.0483(19) Uani 1 1 d . . . . .
H23 H 1.079448 0.575170 0.719077 0.058 Uiso 1 1 calc R U . . .
C29 C 0.9120(6) 0.0839(6) 0.6020(6) 0.050(2) Uani 1 1 d . . . . .
H29 H 0.952573 0.080254 0.541210 0.061 Uiso 1 1 calc R U . . .
C33 C 0.8062(6) 0.1935(6) 0.7097(5) 0.0443(18) Uani 1 1 d . . . . .
H33 H 0.773550 0.265682 0.722772 0.053 Uiso 1 1 calc R U . . .
C30 C 0.8988(7) -0.0176(7) 0.6728(6) 0.053(2) Uani 1 1 d . . . . .
H30 H 0.931354 -0.089567 0.659454 0.063 Uiso 1 1 calc R U . . .
C25 C 1.0538(6) 0.3827(7) 0.6267(6) 0.053(2) Uani 1 1 d . . . . .
H25 H 1.097479 0.315011 0.609244 0.064 Uiso 1 1 calc R U . . .
C27 C 0.8813(6) 0.3022(6) 0.5401(5) 0.0448(18) Uani 1 1 d . . . . .
H27A H 0.963234 0.288023 0.508182 0.054 Uiso 1 1 calc R U . . .
H27B H 0.828377 0.319448 0.492249 0.054 Uiso 1 1 calc R U . . .
C10 C 0.6508(6) 0.4357(7) 0.9630(5) 0.0459(18) Uani 1 1 d . . . . .
C31 C 0.8380(6) -0.0162(6) 0.7641(5) 0.0425(17) Uani 1 1 d . . . . .
C32 C 0.7933(6) 0.0907(6) 0.7818(5) 0.0481(19) Uani 1 1 d . . . . .
H32 H 0.753765 0.094352 0.842903 0.058 Uiso 1 1 calc R U . . .
C36 C 0.8519(7) -0.1213(6) 0.9995(6) 0.053(2) Uani 1 1 d . . . . .
C17 C 0.8753(6) 0.5210(7) 1.0157(5) 0.0489(19) Uani 1 1 d . . . . .
C15 C 0.6090(6) 0.4650(5) 0.8751(5) 0.0376(16) Uani 1 1 d . . . . .
C9 C 0.6593(6) 0.6143(6) 0.8768(6) 0.0468(18) Uani 1 1 d . . . . .
H9 H 0.673461 0.688723 0.858715 0.056 Uiso 1 1 calc R U . . .
C41 C 0.7724(7) -0.0925(7) 1.0780(5) 0.055(2) Uani 1 1 d . . . . .
C14 C 0.5665(6) 0.3856(6) 0.8514(6) 0.0472(19) Uani 1 1 d . . . . .
H14 H 0.537700 0.405298 0.792437 0.057 Uiso 1 1 calc R U . . .
N4 N 0.6557(6) -0.0694(7) 1.0598(5) 0.070(2) Uani 1 1 d . . . . .
H4 H 0.590675 -0.048378 1.096286 0.083 Uiso 1 1 calc R U . . .
C18 C 0.9320(7) 0.5636(7) 1.0607(6) 0.059(2) Uani 1 1 d . . . . .
H18 H 0.887281 0.607433 1.102365 0.071 Uiso 1 1 calc R U . . .
C37 C 0.9752(8) -0.1491(7) 0.9981(7) 0.065(2) Uani 1 1 d . . . . .
H37 H 1.027909 -0.168489 0.945962 0.078 Uiso 1 1 calc R U . . .
C24 C 1.1046(6) 0.4392(7) 0.6668(6) 0.060(2) Uani 1 1 d . . . . .
H24 H 1.185118 0.408423 0.676215 0.072 Uiso 1 1 calc R U . . .
C12 C 0.6127(8) 0.2455(7) 1.0074(7) 0.068(3) Uani 1 1 d . . . . .
H12 H 0.614766 0.170640 1.050958 0.081 Uiso 1 1 calc R U . . .
C35 C 0.6648(8) -0.0861(7) 0.9763(6) 0.064(2) Uani 1 1 d . . . . .
H35 H 0.598895 -0.076154 0.946662 0.077 Uiso 1 1 calc R U . . .
C13 C 0.5697(7) 0.2763(7) 0.9204(6) 0.058(2) Uani 1 1 d . . . . .
H13 H 0.541657 0.221909 0.907095 0.070 Uiso 1 1 calc R U . . .
C40 C 0.8165(8) -0.0887(8) 1.1557(6) 0.071(3) Uani 1 1 d . . . . .
H40 H 0.764653 -0.068186 1.207776 0.085 Uiso 1 1 calc R U . . .
C34 C 0.8197(9) -0.1288(7) 0.8381(6) 0.065(2) Uani 1 1 d . . . . .
H34A H 0.760300 -0.153494 0.819178 0.079 Uiso 1 1 calc R U . . .
H34B H 0.894524 -0.189852 0.838115 0.079 Uiso 1 1 calc R U . . .
C19 C 1.0570(7) 0.5427(7) 1.0454(6) 0.063(2) Uani 1 1 d . . . . .
H19 H 1.094548 0.572510 1.077096 0.075 Uiso 1 1 calc R U . . .
C16 C 0.7382(7) 0.5460(8) 1.0364(6) 0.065(2) Uani 1 1 d . . . . .
H16A H 0.716778 0.492508 1.098910 0.078 Uiso 1 1 calc R U . . .
H16B H 0.705487 0.626012 1.040650 0.078 Uiso 1 1 calc R U . . .
C39 C 0.9376(9) -0.1157(9) 1.1543(7) 0.080(3) Uani 1 1 d . . . . .
H39 H 0.968165 -0.113251 1.206257 0.096 Uiso 1 1 calc R U . . .
C11 C 0.6535(7) 0.3253(8) 1.0313(6) 0.064(2) Uani 1 1 d . . . . .
H11 H 0.681353 0.305412 1.090645 0.077 Uiso 1 1 calc R U . . .
C38 C 1.0163(8) -0.1466(8) 1.0781(7) 0.076(3) Uani 1 1 d . . . . .
H38 H 1.098569 -0.166112 1.080440 0.091 Uiso 1 1 calc R U . . .

loop_
_atom_site_aniso_label
_atom_site_aniso_U_11
_atom_site_aniso_U_22
_atom_site_aniso_U_33
_atom_site_aniso_U_23
_atom_site_aniso_U_13
_atom_site_aniso_U_12
Br4 0.0435(4) 0.0403(4) 0.0403(4) -0.0099(3) 0.0006(3) -0.0088(3)
Br3 0.0477(4) 0.0276(4) 0.0545(5) -0.0202(3) -0.0024(3) -0.0020(3)
Br2 0.0760(6) 0.0379(4) 0.0658(6) -0.0308(4) -0.0049(4) 0.0072(4)
Br1 0.0705(6) 0.0568(5) 0.0426(5) -0.0136(4) 0.0075(4) -0.0002(4)
Co1 0.0291(5) 0.0254(5) 0.0441(6) -0.0068(4) -0.0103(4) -0.0043(4)
O1 0.037(3) 0.029(2) 0.063(3) -0.006(2) -0.020(2) -0.010(2)
O3 0.045(3) 0.026(2) 0.066(3) -0.008(2) -0.022(3) -0.012(2)
O4 0.057(3) 0.030(3) 0.067(4) -0.002(2) -0.037(3) -0.005(2)
O2 0.042(3) 0.037(3) 0.074(4) -0.008(3) -0.019(3) -0.016(2)
N2 0.037(3) 0.035(3) 0.045(4) -0.013(3) -0.006(3) -0.008(3)
N5 0.033(3) 0.045(4) 0.042(4) -0.011(3) -0.006(3) -0.009(3)
N1 0.033(3) 0.031(3) 0.050(4) -0.011(3) -0.006(3) -0.005(2)
N6 0.039(3) 0.055(4) 0.046(4) -0.012(3) -0.010(3) -0.011(3)
C21 0.031(4) 0.032(4) 0.041(4) -0.006(3) -0.002(3) -0.014(3)
C6 0.025(3) 0.027(3) 0.029(4) -0.008(3) -0.004(3) -0.006(3)
C26 0.035(4) 0.037(4) 0.036(4) -0.009(3) -0.001(3) -0.010(3)
C28 0.024(3) 0.050(4) 0.041(4) -0.022(4) -0.002(3) -0.010(3)
C2 0.024(3) 0.024(3) 0.040(4) -0.014(3) -0.007(3) -0.005(3)
C22 0.033(4) 0.041(4) 0.047(4) -0.013(3) 0.001(3) -0.009(3)
C5 0.030(3) 0.028(3) 0.040(4) -0.008(3) -0.018(3) -0.008(3)
C8 0.041(4) 0.025(3) 0.045(4) -0.015(3) -0.006(3) -0.006(3)
N3 0.081(5) 0.055(4) 0.047(4) -0.013(3) -0.014(4) -0.033(4)
C7 0.020(3) 0.030(3) 0.040(4) -0.020(3) -0.010(3) -0.005(3)
C1 0.030(4) 0.030(4) 0.045(4) -0.012(3) -0.001(3) -0.009(3)
C4 0.031(3) 0.022(3) 0.047(4) -0.019(3) -0.014(3) 0.005(3)
C3 0.030(3) 0.038(4) 0.036(4) -0.011(3) -0.010(3) -0.004(3)
C20 0.033(4) 0.032(4) 0.048(5) -0.010(3) -0.008(3) -0.006(3)
C23 0.038(4) 0.061(5) 0.053(5) -0.025(4) 0.002(4) -0.020(4)
C29 0.057(5) 0.047(5) 0.055(5) -0.032(4) 0.008(4) -0.014(4)
C33 0.048(4) 0.036(4) 0.052(5) -0.026(4) 0.000(4) -0.005(3)
C30 0.054(5) 0.044(5) 0.068(6) -0.035(4) 0.001(4) -0.010(4)
C25 0.040(4) 0.052(5) 0.064(5) -0.022(4) -0.008(4) 0.000(4)
C27 0.050(4) 0.043(4) 0.049(5) -0.025(4) -0.010(4) -0.008(3)
C10 0.031(4) 0.054(5) 0.037(4) -0.005(4) -0.004(3) 0.001(3)
C31 0.047(4) 0.045(4) 0.047(5) -0.018(4) -0.013(4) -0.018(3)
C32 0.056(5) 0.058(5) 0.038(4) -0.026(4) 0.002(4) -0.018(4)
C36 0.057(5) 0.050(5) 0.052(5) -0.005(4) -0.016(4) -0.020(4)
C17 0.038(4) 0.070(5) 0.040(4) -0.016(4) -0.013(3) -0.011(4)
C15 0.032(4) 0.029(4) 0.040(4) -0.005(3) 0.004(3) -0.005(3)
C9 0.044(4) 0.042(4) 0.053(5) -0.012(4) -0.007(4) -0.012(3)
C41 0.051(5) 0.078(6) 0.034(5) -0.002(4) -0.005(4) -0.030(4)
C14 0.036(4) 0.042(4) 0.061(5) -0.016(4) 0.000(4) -0.009(3)
N4 0.048(4) 0.108(6) 0.051(5) -0.016(4) 0.002(3) -0.032(4)
C18 0.050(5) 0.075(6) 0.055(5) -0.034(5) -0.012(4) -0.001(4)
C37 0.060(6) 0.073(6) 0.067(6) -0.030(5) 0.002(5) -0.019(5)
C24 0.027(4) 0.071(6) 0.076(6) -0.023(5) -0.004(4) -0.005(4)
C12 0.064(6) 0.043(5) 0.073(7) 0.000(5) 0.010(5) -0.012(4)
C35 0.065(6) 0.082(6) 0.054(6) -0.002(5) -0.019(5) -0.042(5)
C13 0.057(5) 0.050(5) 0.061(6) -0.014(4) 0.006(4) -0.015(4)
C40 0.061(6) 0.113(8) 0.040(5) -0.014(5) -0.007(4) -0.032(5)
C34 0.104(7) 0.051(5) 0.051(5) -0.017(4) -0.014(5) -0.029(5)
C19 0.054(5) 0.085(6) 0.071(6) -0.045(5) -0.015(4) -0.018(4)
C16 0.055(5) 0.089(6) 0.054(5) -0.024(5) -0.015(4) -0.015(5)
C39 0.067(6) 0.124(9) 0.055(6) -0.015(6) -0.023(5) -0.034(6)
C11 0.047(5) 0.070(6) 0.050(5) 0.000(5) -0.004(4) -0.001(4)
C38 0.058(6) 0.091(7) 0.080(7) -0.021(6) -0.021(5) -0.018(5)

loop_
_atom_type_symbol
_atom_type_description
_atom_type_scat_dispersion_real
_atom_type_scat_dispersion_imag
_atom_type_scat_source
C C 0.0033 0.0016 'International Tables Vol C Tables 4.2.6.8 and 6.1.1.4'
H H 0.0000 0.0000 'International Tables Vol C Tables 4.2.6.8 and 6.1.1.4'
Br Br -0.2901 2.4595 'International Tables Vol C Tables 4.2.6.8 and 6.1.1.4'
Co Co 0.3494 0.9721 'International Tables Vol C Tables 4.2.6.8 and 6.1.1.4'
N N 0.0061 0.0033 'International Tables Vol C Tables 4.2.6.8 and 6.1.1.4'
O O 0.0106 0.0060 'International Tables Vol C Tables 4.2.6.8 and 6.1.1.4'

loop_
_geom_angle_atom_site_label_1
_geom_angle_atom_site_label_2
_geom_angle_atom_site_label_3
_geom_angle
_geom_angle_site_symmetry_1
_geom_angle_site_symmetry_3
_geom_angle_publ_flag
O3 Co1 O1 108.61(17) 2_676 . ?
O3 Co1 N1 118.7(2) 2_676 . ?
O1 Co1 N1 101.8(2) . . ?
O3 Co1 N5 122.9(2) 2_676 . ?
O1 Co1 N5 102.0(2) . . ?
N1 Co1 N5 99.8(2) . . ?
C1 O1 Co1 134.6(4) . . ?
C8 O3 Co1 109.1(4) . 2_676 ?
C20 N2 C26 106.7(5) . . ?
C20 N2 C27 126.5(6) . . ?
C26 N2 C27 126.6(5) . . ?
C9 N5 C15 104.7(6) . . ?
C9 N5 Co1 126.9(5) . . ?
C15 N5 Co1 126.8(5) . . ?
C20 N1 C21 105.1(5) . . ?
C20 N1 Co1 123.0(4) . . ?
C21 N1 Co1 128.0(4) . . ?
C9 N6 C10 105.8(6) . . ?
C9 N6 C16 125.6(7) . . ?
C10 N6 C16 128.5(7) . . ?
C22 C21 N1 131.2(6) . . ?
C22 C21 C26 120.3(6) . . ?
N1 C21 C26 108.5(5) . . ?
C7 C6 C5 120.5(6) . . ?
C7 C6 Br4 120.7(4) . . ?
C5 C6 Br4 118.8(5) . . ?
N2 C26 C25 131.8(6) . . ?
N2 C26 C21 106.2(5) . . ?
C25 C26 C21 122.1(6) . . ?
C33 C28 C29 118.1(7) . . ?
C33 C28 C27 122.6(6) . . ?
C29 C28 C27 119.3(6) . . ?
C7 C2 C3 117.7(6) . . ?
C7 C2 C1 120.9(5) . . ?
C3 C2 C1 121.3(6) . . ?
C23 C22 C21 118.0(6) . . ?
C6 C5 C4 118.6(6) . . ?
C6 C5 C8 122.4(6) . . ?
C4 C5 C8 119.0(5) . . ?
O4 C8 O3 124.6(6) . . ?
O4 C8 C5 119.8(6) . . ?
O3 C8 C5 115.6(6) . . ?
C35 N3 C36 106.7(7) . . ?
C35 N3 C34 126.0(7) . . ?
C36 N3 C34 126.3(7) . . ?
C6 C7 C2 121.6(5) . . ?
C6 C7 Br3 121.0(5) . . ?
C2 C7 Br3 117.4(4) . . ?
O2 C1 O1 124.8(6) . . ?
O2 C1 C2 118.4(6) . . ?
O1 C1 C2 116.7(5) . . ?
C3 C4 C5 120.6(5) . . ?
C3 C4 Br2 120.9(5) . . ?
C5 C4 Br2 118.5(5) . . ?
C4 C3 C2 120.9(6) . . ?
C4 C3 Br1 120.9(5) . . ?
C2 C3 Br1 118.1(5) . . ?
N1 C20 N2 113.5(6) . . ?
C22 C23 C24 121.0(7) . . ?
C30 C29 C28 120.5(7) . . ?
C28 C33 C32 121.5(6) . . ?
C29 C30 C31 121.7(7) . . ?
C24 C25 C26 115.8(7) . . ?
N2 C27 C28 113.5(6) . . ?
N6 C10 C15 106.3(6) . . ?
N6 C10 C11 132.7(7) . . ?
C15 C10 C11 121.0(8) . . ?
C32 C31 C30 117.6(7) . . ?
C32 C31 C34 122.3(7) . . ?
C30 C31 C34 120.0(6) . . ?
C31 C32 C33 120.5(7) . . ?
N3 C36 C37 132.9(8) . . ?
N3 C36 C41 105.2(7) . . ?
C37 C36 C41 121.8(7) . . ?
C18 C17 C19 118.5(7) . 2_767 ?
C18 C17 C16 118.2(7) . . ?
C19 C17 C16 123.2(7) 2_767 . ?
C10 C15 N5 108.7(6) . . ?
C10 C15 C14 121.5(7) . . ?
N5 C15 C14 129.8(6) . . ?
N5 C9 N6 114.4(6) . . ?
C40 C41 N4 130.9(8) . . ?
C40 C41 C36 119.8(7) . . ?
N4 C41 C36 109.2(7) . . ?
C13 C14 C15 116.6(7) . . ?
C35 N4 C41 105.6(7) . . ?
C17 C18 C19 120.8(7) . . ?
C38 C37 C36 116.8(8) . . ?
C25 C24 C23 122.8(7) . . ?
C13 C12 C11 120.8(8) . . ?
N4 C35 N3 113.2(7) . . ?
C12 C13 C14 122.4(8) . . ?
C39 C40 C41 118.4(8) . . ?
N3 C34 C31 113.8(6) . . ?
C17 C19 C18 120.7(7) 2_767 . ?
N6 C16 C17 113.6(6) . . ?
C40 C39 C38 121.9(8) . . ?
C10 C11 C12 117.7(8) . . ?
C39 C38 C37 121.2(8) . . ?

loop_
_geom_bond_atom_site_label_1
_geom_bond_atom_site_label_2
_geom_bond_distance
_geom_bond_site_symmetry_2
_geom_bond_publ_flag
Br4 C6 1.892(6) . ?
Br3 C7 1.903(5) . ?
Br2 C4 1.891(6) . ?
Br1 C3 1.895(7) . ?
Co1 O3 1.953(4) 2_676 ?
Co1 O1 1.954(4) . ?
Co1 N1 2.029(5) . ?
Co1 N5 2.031(6) . ?
O1 C1 1.266(7) . ?
O3 C8 1.269(7) . ?
O4 C8 1.218(7) . ?
O2 C1 1.224(7) . ?
N2 C20 1.340(8) . ?
N2 C26 1.378(8) . ?
N2 C27 1.450(8) . ?
N5 C9 1.287(8) . ?
N5 C15 1.400(8) . ?
N1 C20 1.316(8) . ?
N1 C21 1.395(8) . ?
N6 C9 1.349(9) . ?
N6 C10 1.373(9) . ?
N6 C16 1.458(9) . ?
C21 C22 1.387(9) . ?
C21 C26 1.395(9) . ?
C6 C7 1.379(8) . ?
C6 C5 1.380(8) . ?
C26 C25 1.392(9) . ?
C28 C33 1.363(9) . ?
C28 C29 1.376(9) . ?
C28 C27 1.507(10) . ?
C2 C7 1.387(8) . ?
C2 C3 1.394(8) . ?
C2 C1 1.527(8) . ?
C22 C23 1.369(9) . ?
C5 C4 1.394(9) . ?
C5 C8 1.529(8) . ?
N3 C35 1.357(10) . ?
N3 C36 1.377(9) . ?
N3 C34 1.461(10) . ?
C4 C3 1.379(9) . ?
C23 C24 1.382(10) . ?
C29 C30 1.363(10) . ?
C33 C32 1.384(9) . ?
C30 C31 1.386(10) . ?
C25 C24 1.380(10) . ?
C10 C15 1.381(9) . ?
C10 C11 1.395(10) . ?
C31 C32 1.364(9) . ?
C31 C34 1.497(10) . ?
C36 C37 1.384(10) . ?
C36 C41 1.397(10) . ?
C17 C18 1.352(10) . ?
C17 C19 1.367(10) 2_767 ?
C17 C16 1.531(10) . ?
C15 C14 1.405(9) . ?
C41 C40 1.380(10) . ?
C41 N4 1.383(9) . ?
C14 C13 1.388(10) . ?
N4 C35 1.295(10) . ?
C18 C19 1.396(10) . ?
C37 C38 1.384(11) . ?
C12 C13 1.372(12) . ?
C12 C11 1.398(12) . ?
C40 C39 1.360(11) . ?
C39 C38 1.377(12) . ?
